data_1557813
loop_
_publ_author_name
'Bengtsson, Lars A.'
'Noren, Bertil'
'Stegemann, Harald'

_publ_section_title
;
 Structure of the Triiodomercurate(II) Ion in the Solid and Liquid State
;
_journal_name_full 'Acta Chemica Scandinavica'
_journal_page_first 391
_journal_page_last 398
_journal_paper_doi 10.3891/acta.chem.scand.49-0391
_journal_volume 49
_journal_year 1995
_chemical_formula_sum 'C6 H15 Hg I3 S'
_chemical_formula_weight 700.55
_chemical_name_common
;
(Et3S)HgI3
;
_space_group_IT_number 14
_space_group_name_Hall '-P 2yn'
_space_group_name_H-M_alt 'P 1 21/n 1'
_symmetry_cell_setting monoclinic
_symmetry_Int_Tables_number 14
_symmetry_space_group_name_Hall '-P 2yn'
_symmetry_space_group_name_H-M 'P 1 21/n 1'
_cell_angle_alpha 90.
_cell_angle_beta 91.63(1)
_cell_angle_gamma 90.
_cell_formula_units_Z 4
_cell_length_a 8.766(1)
_cell_length_b 13.126(1)
_cell_length_c 12.998(2)
_cell_volume 1495.0(3)
_diffrn_ambient_temperature 296
_diffrn_radiation_probe x-ray
_diffrn_radiation_type MoK\a
_diffrn_radiation_wavelength 0.71069
_exptl_absorpt_coefficient_mu 16.52
_exptl_crystal_density_diffrn 3.112
_refine_ls_goodness_of_fit_ref 1.01
_refine_ls_number_parameters 100
_refine_ls_number_reflns 1995
_refine_ls_R_factor_gt 0.044
_refine_ls_wR_factor_gt 0.063
_cod_data_source_file Acta-Chem-Scand-1995-49-391-2.cif
_cod_data_source_block 2
_cod_original_cell_volume 1495.0(2)
_cod_original_sg_symbol_H-M 'P 21/n'
_cod_database_code 1557813

loop_
_space_group_symop_id
_space_group_symop_operation_xyz
1 x,y,z
2 1/2-x,1/2+y,1/2-z
3 -x,-y,-z
4 1/2+x,1/2-y,1/2+z

loop_
_atom_site_label
_atom_site_type_symbol
_atom_site_thermal_displace_type
_atom_site_fract_x
_atom_site_fract_y
_atom_site_fract_z
_atom_site_occupancy
_atom_site_U_iso_or_equiv
_atom_site_calc_flag
_atom_site_refinement_flags
_atom_site_disorder_assembly
_atom_site_disorder_group
Hg Hg Uiso 0.14560(10) 0.11570(10) 0.00160(10) 1.000 0.0184(1) . . . .
I1 I Uiso 0.40550(10) 0.12160(10) -0.10430(10) 1.000 0.0184(1) . . . .
I2 I Uiso 0.09340(10) 0.28380(10) 0.11860(10) 1.000 0.0201(1) . . . .
I3 I Uiso -0.11730(10) 0.06660(10) -0.12780(10) 1.000 0.0205(1) . . . .
S S Uiso 0.1021(5) 0.3340(3) -0.1951(3) 1.000 0.0157(4) . . . .
C1 C Uiso 0.213(6) 0.438(4) -0.167(5) 1.000 0.109(10) . . . .
C2 C Uiso 0.359(3) 0.429(2) -0.112(2) 1.000 0.029(3) . . . .
C3 C Uiso -0.070(4) 0.395(4) -0.210(4) 1.000 0.117(11) . . . .
C4 C Uiso -0.189(3) 0.392(2) -0.133(2) 1.000 0.028(3) . . . .
C5 C Uiso 0.130(8) 0.319(2) -0.325(2) 1.000 0.087(11) . . . .
C6 C Uiso 0.121(3) 0.222(2) -0.370(2) 1.000 0.027(3) . . . .

loop_
_atom_type_symbol
_atom_type_description
_atom_type_scat_dispersion_real
_atom_type_scat_dispersion_imag
_atom_type_scat_source
C C 0.0033 0.0016 ' International Tables Vol C Tables 4.2.6.8 and 6.1.1.4'
Hg Hg -2.3894 9.2266 ' International Tables Vol C Tables 4.2.6.8 and 6.1.1.4'
I I -0.4742 1.8119 ' International Tables Vol C Tables 4.2.6.8 and 6.1.1.4'
S S 0.1246 0.1234 ' International Tables Vol C Tables 4.2.6.8 and 6.1.1.4'

loop_
_geom_angle_atom_site_label_1
_geom_angle_atom_site_label_2
_geom_angle_atom_site_label_3
_geom_angle
_geom_angle_site_symmetry_1
_geom_angle_site_symmetry_2
_geom_angle_site_symmetry_3
_geom_angle_publ_flag
I1 Hg I2 114.79(5) . . . yes
I1 Hg I3 112.40(6) . . . yes
I1 Hg I3 113.42(5) . . 3_555 yes
I2 Hg I3 111.21(5) . . . yes
I2 Hg I3 109.40(6) . . 3_555 yes
I3 Hg I3 93.74(5) . . 3_555 yes
Hg I3 Hg 86.26(5) . . 3_555 yes
C1 S C3 98(2) . . . yes
C1 S C5 102(3) . . . yes
C3 S C5 95(3) . . . yes
S C1 C2 122(3) . . . yes
S C3 C4 124(3) . . . yes
S C5 C6 120(2) . . . yes

loop_
_geom_bond_atom_site_label_1
_geom_bond_atom_site_label_2
_geom_bond_distance
_geom_bond_site_symmetry_1
_geom_bond_site_symmetry_2
_geom_bond_publ_flag
Hg I1 2.6962(15) . . yes
Hg I2 2.7259(19) . . yes
Hg I3 2.8870(16) . . yes
Hg I3 2.9157(19) . 3_555 yes
S C1 1.71(5) . . yes
S C3 1.71(4) . . yes
S C5 1.72(3) . . yes
C1 C2 1.45(6) . . no
C3 C4 1.47(5) . . no
C5 C6 1.40(4) . . no

loop_
_geom_torsion_atom_site_label_1
_geom_torsion_atom_site_label_2
_geom_torsion_atom_site_label_3
_geom_torsion_atom_site_label_4
_geom_torsion
_geom_torsion_site_symmetry_1
_geom_torsion_site_symmetry_2
_geom_torsion_site_symmetry_3
_geom_torsion_site_symmetry_4
_geom_torsion_publ_flag
I1 Hg I3 Hg 117.24(6) . . . 3_555 no
I2 Hg I3 Hg -112.48(6) . . . 3_555 no
I3 Hg I3 Hg 0.03(11) 3_555 . . 3_555 no
I1 Hg I3 Hg -116.39(6) . . 3_555 3_555 no
I2 Hg I3 Hg 114.05(5) . . 3_555 3_555 no
I3 Hg I3 Hg 0.03(11) . . 3_555 3_555 no
C3 S C1 C2 158(5) . . . . no
C5 S C1 C2 -105(5) . . . . no
C1 S C3 C4 -105(4) . . . . no
C5 S C3 C4 153(4) . . . . no
C1 S C5 C6 151(5) . . . . no
C3 S C5 C6 -110(5) . . . . no
